data_4101242
loop_
_publ_author_name
'Jason B. Benedict'
'Dawn E. Cohen'
'Scott Lovell'
'Andrew L. Rohl'
'Bart Kahr'

_publ_section_title
;
'What is syncrystallization? States of the pH indicator methyl red
in crystals of phthalic acid'
;
_journal_name_full 'Journal of the American Chemical Society'
_journal_paper_doi 10.1021/ja0601181
_journal_year 2006
_chemical_formula_moiety 'C15 H15 N3 O2, C7 H6 O4'
_chemical_formula_sum 'C22 H21 N3 O6'
_chemical_formula_weight 423.42
_chemical_name_common MR-25DHB
_space_group_IT_number 14
_symmetry_cell_setting monoclinic
_symmetry_space_group_name_Hall '-P 2ybc'
_symmetry_space_group_name_H-M 'P 1 21/c 1'
_cell_angle_alpha 90.00
_cell_angle_beta 99.984(2)
_cell_angle_gamma 90.00
_cell_formula_units_Z 4
_cell_length_a 7.0220(3)
_cell_length_b 13.5530(7)
_cell_length_c 21.8400(12)
_cell_measurement_temperature 296(2)
_cell_volume 2047.02(18)
_diffrn_ambient_temperature 296(2)
_exptl_crystal_density_diffrn 1.374
_cod_depositor_comments
;
The following automatic conversions were performed:
'_symmetry_cell_setting' value 'Monoclinic' changed to 'monoclinic'
according to '/home/saulius/struct/CIF-dictionaries/cif_core.dic'
dictionary named 'cif_core.dic' version 2.4.1 from 2010-06-29.

Automatic conversion script
Id: cif_fix_enum 1527 2010-12-29 10:47:43Z saulius 
;
_cod_original_sg_symbol_H-M 'P 21/c'
_cod_database_code 4101242

loop_
_symmetry_equiv_pos_as_xyz
'x, y, z'
'-x, y+1/2, -z+1/2'
'-x, -y, -z'
'x, -y-1/2, z-1/2'

loop_
_atom_site_label
_atom_site_type_symbol
_atom_site_fract_x
_atom_site_fract_y
_atom_site_fract_z
_atom_site_U_iso_or_equiv
_atom_site_adp_type
_atom_site_occupancy
_atom_site_symmetry_multiplicity
_atom_site_calc_flag
_atom_site_refinement_flags
_atom_site_disorder_assembly
_atom_site_disorder_group
O1 O 0.1435(3) 0.3486(2) 0.46227(12) 0.0546(7) Uani 1 1 d . . .
O2 O 0.1428(3) 0.1858(2) 0.44209(11) 0.0486(7) Uani 1 1 d . . .
O3 O -0.0551(3) -0.1152(2) 0.15275(11) 0.0561(8) Uani 1 1 d . . .
H3A H -0.0737 -0.1371 0.1172 0.084 Uiso 1 1 calc R . .
O4 O 0.2579(3) -0.1452(2) 0.14714(11) 0.0589(8) Uani 1 1 d . . .
O5 O 0.5331(3) -0.0521(2) 0.22175(11) 0.0535(7) Uani 1 1 d . . .
H5 H 0.4886 -0.0950 0.1968 0.080 Uiso 1 1 calc R . .
O6 O -0.0490(3) 0.1182(2) 0.32692(11) 0.0527(7) Uani 1 1 d . . .
H6 H -0.0030 0.1493 0.3582 0.079 Uiso 1 1 calc R . .
N1 N 0.2207(3) 0.0650(3) 0.53374(14) 0.0465(8) Uani 1 1 d . . .
H1 H 0.2060 0.0769 0.4945 0.056 Uiso 1 1 calc R . .
N2 N 0.2617(3) -0.0250(3) 0.55337(14) 0.0461(8) Uani 1 1 d . . .
N3 N 0.3441(4) -0.3289(3) 0.39163(16) 0.0535(9) Uani 1 1 d . . .
C1 C 0.1515(4) 0.2592(3) 0.47904(18) 0.0472(11) Uani 1 1 d . . .
C2 C 0.1686(4) 0.2383(3) 0.54842(16) 0.0411(10) Uani 1 1 d . . .
C3 C 0.1507(4) 0.3166(3) 0.58860(17) 0.0478(10) Uani 1 1 d . . .
H3 H 0.1321 0.3803 0.5729 0.057 Uiso 1 1 calc R . .
C4 C 0.1605(4) 0.3000(3) 0.65258(17) 0.0499(11) Uani 1 1 d . . .
H4 H 0.1472 0.3525 0.6789 0.060 Uiso 1 1 calc R . .
C5 C 0.1901(4) 0.2049(3) 0.67672(18) 0.0495(11) Uani 1 1 d . . .
H5A H 0.1961 0.1948 0.7191 0.059 Uiso 1 1 calc R . .
C6 C 0.2109(4) 0.1251(3) 0.63862(17) 0.0466(10) Uani 1 1 d . . .
H6A H 0.2314 0.0618 0.6549 0.056 Uiso 1 1 calc R . .
C7 C 0.2000(4) 0.1427(3) 0.57435(17) 0.0434(9) Uani 1 1 d . . .
C8 C 0.2868(4) -0.0949(3) 0.51085(17) 0.0438(10) Uani 1 1 d . . .
C9 C 0.2800(4) -0.0776(3) 0.44588(16) 0.0472(10) Uani 1 1 d . . .
H9 H 0.2608 -0.0141 0.4300 0.057 Uiso 1 1 calc R . .
C10 C 0.3017(4) -0.1542(3) 0.40734(17) 0.0486(11) Uani 1 1 d . . .
H10 H 0.2981 -0.1420 0.3653 0.058 Uiso 1 1 calc R . .
C11 C 0.3298(4) -0.2532(3) 0.43006(18) 0.0495(11) Uani 1 1 d . . .
C12 C 0.3411(4) -0.2690(3) 0.49620(18) 0.0511(11) Uani 1 1 d . . .
H12 H 0.3631 -0.3321 0.5126 0.061 Uiso 1 1 calc R . .
C13 C 0.3200(4) -0.1924(3) 0.53449(17) 0.0465(10) Uani 1 1 d . . .
H13 H 0.3273 -0.2038 0.5768 0.056 Uiso 1 1 calc R . .
C14 C 0.3259(5) -0.3131(3) 0.32373(18) 0.0651(13) Uani 1 1 d . . .
H14A H 0.1954 -0.2947 0.3068 0.098 Uiso 1 1 calc R . .
H14B H 0.3582 -0.3730 0.3044 0.098 Uiso 1 1 calc R . .
H14C H 0.4123 -0.2615 0.3160 0.098 Uiso 1 1 calc R . .
C15 C 0.3734(5) -0.4305(3) 0.4152(2) 0.0709(13) Uani 1 1 d . . .
H15A H 0.4944 -0.4346 0.4433 0.106 Uiso 1 1 calc R . .
H15B H 0.3748 -0.4748 0.3810 0.106 Uiso 1 1 calc R . .
H15C H 0.2701 -0.4482 0.4366 0.106 Uiso 1 1 calc R . .
C16 C 0.1353(5) -0.1059(3) 0.17304(17) 0.0477(10) Uani 1 1 d . . .
C17 C 0.1901(4) -0.0394(3) 0.22783(16) 0.0438(10) Uani 1 1 d . . .
C18 C 0.3860(4) -0.0118(3) 0.24846(16) 0.0463(10) Uani 1 1 d . . .
C19 C 0.4359(5) 0.0605(3) 0.29390(16) 0.0468(10) Uani 1 1 d . . .
H19 H 0.5645 0.0788 0.3060 0.056 Uiso 1 1 calc R . .
C20 C 0.2939(4) 0.1047(3) 0.32090(15) 0.0470(10) Uani 1 1 d . . .
H20 H 0.3260 0.1528 0.3513 0.056 Uiso 1 1 calc R . .
C21 C 0.0979(4) 0.0758(3) 0.30181(16) 0.0449(10) Uani 1 1 d . . .
C22 C 0.0475(5) 0.0043(3) 0.25619(16) 0.0446(10) Uani 1 1 d . . .
H22 H -0.0811 -0.0144 0.2446 0.054 Uiso 1 1 calc R . .

loop_
_atom_site_aniso_label
_atom_site_aniso_U_11
_atom_site_aniso_U_22
_atom_site_aniso_U_33
_atom_site_aniso_U_23
_atom_site_aniso_U_13
_atom_site_aniso_U_12
O1 0.0675(15) 0.045(2) 0.0490(17) 0.0031(16) 0.0049(12) 0.0023(14)
O2 0.0499(12) 0.047(2) 0.0467(16) -0.0033(15) 0.0014(11) 0.0023(13)
O3 0.0500(13) 0.067(2) 0.0485(16) -0.0100(17) 0.0019(11) -0.0025(13)
O4 0.0569(14) 0.063(2) 0.0572(18) -0.0137(16) 0.0113(12) 0.0024(14)
O5 0.0509(13) 0.059(2) 0.0504(18) -0.0057(15) 0.0076(11) 0.0034(13)
O6 0.0477(13) 0.060(2) 0.0506(17) -0.0105(15) 0.0083(11) 0.0007(13)
N1 0.0433(16) 0.050(3) 0.0456(19) -0.0002(19) 0.0048(13) -0.0010(16)
N2 0.0345(14) 0.047(3) 0.055(2) 0.001(2) 0.0009(13) 0.0018(15)
N3 0.0495(17) 0.048(3) 0.064(2) -0.012(2) 0.0124(16) -0.0026(16)
C1 0.0343(18) 0.055(3) 0.050(3) -0.004(3) 0.0020(16) 0.0003(19)
C2 0.0350(17) 0.045(3) 0.041(2) -0.005(2) 0.0016(15) -0.0007(17)
C3 0.0386(17) 0.055(3) 0.048(2) -0.002(2) 0.0011(16) -0.0015(18)
C4 0.0412(18) 0.057(3) 0.050(3) -0.008(2) 0.0042(16) 0.0001(19)
C5 0.0424(18) 0.061(3) 0.044(2) -0.001(2) 0.0040(16) -0.0040(19)
C6 0.0406(18) 0.049(3) 0.049(2) -0.005(2) 0.0048(15) 0.0011(18)
C7 0.0338(17) 0.046(3) 0.048(2) -0.009(2) 0.0001(15) -0.0015(18)
C8 0.0420(18) 0.045(3) 0.043(2) -0.005(2) 0.0034(16) 0.0017(18)
C9 0.0396(18) 0.054(3) 0.047(2) -0.004(2) 0.0032(15) -0.0031(18)
C10 0.0414(18) 0.056(3) 0.046(2) 0.001(2) 0.0018(16) 0.0012(19)
C11 0.0289(17) 0.062(3) 0.056(3) -0.007(3) 0.0021(16) -0.0015(18)
C12 0.0434(19) 0.048(3) 0.059(3) -0.002(2) 0.0022(17) 0.0026(19)
C13 0.0399(18) 0.052(3) 0.044(2) 0.002(2) -0.0034(16) -0.0026(19)
C14 0.063(2) 0.068(4) 0.068(3) -0.022(3) 0.021(2) -0.010(2)
C15 0.077(3) 0.052(4) 0.084(3) -0.019(3) 0.014(2) 0.000(2)
C16 0.050(2) 0.046(3) 0.045(2) 0.005(2) 0.0039(17) 0.0003(19)
C17 0.0414(19) 0.047(3) 0.042(2) -0.001(2) 0.0047(15) -0.0015(18)
C18 0.050(2) 0.047(3) 0.044(2) 0.007(2) 0.0139(17) 0.0095(19)
C19 0.0476(19) 0.048(3) 0.043(2) -0.002(2) 0.0055(16) -0.0070(18)
C20 0.048(2) 0.054(3) 0.039(2) -0.006(2) 0.0070(15) -0.0033(19)
C21 0.0439(19) 0.048(3) 0.043(2) 0.002(2) 0.0082(16) 0.0040(18)
C22 0.0499(19) 0.042(3) 0.041(2) -0.002(2) 0.0050(16) -0.0053(17)

loop_
_geom_bond_atom_site_label_1
_geom_bond_atom_site_label_2
_geom_bond_distance
_geom_bond_site_symmetry_2
_geom_bond_publ_flag
O1 C1 1.264(5) . ?
O2 C1 1.277(5) . ?
O3 C16 1.340(4) . ?
O3 H3A 0.8200 . ?
O4 C16 1.231(4) . ?
O5 C18 1.384(4) . ?
O5 H5 0.8200 . ?
O6 C21 1.375(4) . ?
O6 H6 0.8200 . ?
N1 N2 1.308(4) . ?
N1 C7 1.400(4) . ?
N1 H1 0.8600 . ?
N2 C8 1.360(4) . ?
N3 C11 1.341(5) . ?
N3 C15 1.472(5) . ?
N3 C14 1.482(5) . ?
C1 C2 1.526(5) . ?
C2 C3 1.396(5) . ?
C2 C7 1.416(5) . ?
C3 C4 1.405(5) . ?
C3 H3 0.9300 . ?
C4 C5 1.393(6) . ?
C4 H4 0.9300 . ?
C5 C6 1.388(5) . ?
C5 H5A 0.9300 . ?
C6 C7 1.413(5) . ?
C6 H6A 0.9300 . ?
C8 C13 1.423(5) . ?
C8 C9 1.431(5) . ?
C9 C10 1.362(5) . ?
C9 H9 0.9300 . ?
C10 C11 1.431(5) . ?
C10 H10 0.9300 . ?
C11 C12 1.449(5) . ?
C12 C13 1.357(5) . ?
C12 H12 0.9300 . ?
C13 H13 0.9300 . ?
C14 H14A 0.9600 . ?
C14 H14B 0.9600 . ?
C14 H14C 0.9600 . ?
C15 H15A 0.9600 . ?
C15 H15B 0.9600 . ?
C15 H15C 0.9600 . ?
C16 C17 1.494(5) . ?
C17 C22 1.397(4) . ?
C17 C18 1.422(4) . ?
C18 C19 1.395(5) . ?
C19 C20 1.380(4) . ?
C19 H19 0.9300 . ?
C20 C21 1.422(4) . ?
C20 H20 0.9300 . ?
C21 C22 1.391(5) . ?
C22 H22 0.9300 . ?

loop_
_cod_related_entry_id
_cod_related_entry_database
_cod_related_entry_code
1 ChemSpider 30660002
